data_4100403
_journal_name_full 'Journal of the American Chemical Society'
_journal_year 2005
_chemical_formula_sum 'C18 H27 I O4'
_chemical_formula_weight 434.30
_space_group_IT_number 19
_symmetry_cell_setting orthorhombic
_symmetry_Int_Tables_number 19
_symmetry_space_group_name_Hall 'P 2ac 2ab'
_symmetry_space_group_name_H-M 'P 21 21 21'
_cell_angle_alpha 90.00
_cell_angle_beta 90.00
_cell_angle_gamma 90.00
_cell_formula_units_Z 4
_cell_length_a 6.094(6)
_cell_length_b 15.229(14)
_cell_length_c 20.355(18)
_cell_measurement_temperature 293(2)
_cell_volume 1889(3)
_diffrn_ambient_temperature 293(2)
_exptl_crystal_density_diffrn 1.527
_cod_original_sg_symbol_H-M 'P 21 21 21 '
_cod_database_code 4100403

loop_
_symmetry_equiv_pos_as_xyz
'x, y, z'
'x+1/2, -y+1/2, -z'
'-x, y+1/2, -z+1/2'
'-x+1/2, -y, z+1/2'

loop_
_atom_site_label
_atom_site_type_symbol
_atom_site_fract_x
_atom_site_fract_y
_atom_site_fract_z
_atom_site_U_iso_or_equiv
_atom_site_adp_type
_atom_site_occupancy
_atom_site_symmetry_multiplicity
_atom_site_calc_flag
_atom_site_refinement_flags
_atom_site_disorder_assembly
_atom_site_disorder_group
I1 I -0.04008(3) 0.572897(12) 0.213940(10) 0.03173(5) Uani 1 1 d . . .
O1 O 0.3432(3) 0.69439(11) 0.32749(9) 0.0204(5) Uani 1 1 d . . .
O2 O 0.0185(3) 0.71244(10) 0.37904(8) 0.0258(4) Uani 1 1 d . . .
O3 O 0.1506(3) 0.61465(11) 0.48216(9) 0.0200(4) Uani 1 1 d . . .
O4 O 0.1355(3) 0.51835(13) 0.56479(11) 0.0375(6) Uani 1 1 d . . .
C2 C 0.2608(4) 0.62545(17) 0.17904(14) 0.0208(7) Uani 1 1 d . . .
H2 H 0.3634 0.5809 0.1628 0.028 Uiso 1 1 calc R . .
C3 C 0.3707(4) 0.70188(14) 0.21283(15) 0.0193(6) Uani 1 1 d . . .
H3 H 0.5311 0.6977 0.2141 0.026 Uiso 1 1 calc R . .
C1 C 0.2771(5) 0.71222(17) 0.14387(15) 0.0233(7) Uani 1 1 d . . .
C4 C 0.0762(5) 0.76866(16) 0.13204(14) 0.0338(8) Uani 1 1 d . . .
H4A H 0.0027 0.7492 0.0929 0.051 Uiso 1 1 calc R . .
H4B H 0.1201 0.8288 0.1268 0.051 Uiso 1 1 calc R . .
H4C H -0.0216 0.7637 0.1688 0.051 Uiso 1 1 calc R . .
C5 C 0.4397(5) 0.71360(17) 0.08816(13) 0.0309(8) Uani 1 1 d . . .
H5A H 0.5580 0.6740 0.0977 0.046 Uiso 1 1 calc R . .
H5B H 0.4966 0.7720 0.0830 0.046 Uiso 1 1 calc R . .
H5C H 0.3681 0.6958 0.0483 0.046 Uiso 1 1 calc R . .
C6 C 0.2733(4) 0.74688(16) 0.27139(14) 0.0223(7) Uani 1 1 d . . .
H6 H 0.1128 0.7463 0.2682 0.030 Uiso 1 1 calc R . .
C7 C 0.3534(5) 0.84050(17) 0.28134(19) 0.0371(8) Uani 1 1 d . . .
H7A H 0.2991 0.8763 0.2454 0.049 Uiso 1 1 calc R . .
H7B H 0.2894 0.8631 0.3216 0.049 Uiso 1 1 calc R . .
C8 C 0.6002(5) 0.85127(18) 0.2852(2) 0.0529(10) Uani 1 1 d . . .
H8A H 0.6585 0.8110 0.3170 0.079 Uiso 1 1 calc R . .
H8B H 0.6348 0.9103 0.2981 0.079 Uiso 1 1 calc R . .
H8C H 0.6637 0.8393 0.2430 0.079 Uiso 1 1 calc R . .
C9 C 0.2018(5) 0.68424(16) 0.37778(14) 0.0185(7) Uani 1 1 d . . .
C10 C 0.3145(4) 0.63373(17) 0.43112(13) 0.0176(7) Uani 1 1 d . . .
C11 C 0.5008(4) 0.68215(14) 0.46665(13) 0.0217(7) Uani 1 1 d . . .
H11A H 0.4451 0.7303 0.4930 0.029 Uiso 1 1 calc R . .
H11B H 0.6088 0.7044 0.4359 0.029 Uiso 1 1 calc R . .
C12 C 0.5971(4) 0.60874(16) 0.51005(14) 0.0265(7) Uani 1 1 d . . .
H12A H 0.5814 0.6229 0.5563 0.035 Uiso 1 1 calc R . .
H12B H 0.7513 0.5995 0.5004 0.035 Uiso 1 1 calc R . .
C13 C 0.4603(5) 0.52701(14) 0.49190(12) 0.0182(6) Uani 1 1 d . . .
C14 C 0.2355(5) 0.54822(18) 0.51949(15) 0.0234(7) Uani 1 1 d . . .
C15 C 0.4106(4) 0.54150(15) 0.41737(13) 0.0169(7) Uani 1 1 d . . .
C16 C 0.6144(4) 0.54000(17) 0.37395(14) 0.0284(8) Uani 1 1 d . . .
H16A H 0.5746 0.5555 0.3298 0.043 Uiso 1 1 calc R . .
H16B H 0.6771 0.4822 0.3743 0.043 Uiso 1 1 calc R . .
H16C H 0.7197 0.5814 0.3904 0.043 Uiso 1 1 calc R . .
C17 C 0.2424(5) 0.47685(16) 0.38965(16) 0.0285(8) Uani 1 1 d . . .
H17A H 0.2031 0.4941 0.3458 0.043 Uiso 1 1 calc R . .
H17B H 0.1138 0.4769 0.4169 0.043 Uiso 1 1 calc R . .
H17C H 0.3046 0.4189 0.3888 0.043 Uiso 1 1 calc R . .
C18 C 0.5526(5) 0.43988(16) 0.51397(13) 0.0306(7) Uani 1 1 d . . .
H18A H 0.5674 0.4397 0.5609 0.046 Uiso 1 1 calc R . .
H18B H 0.6938 0.4310 0.4942 0.046 Uiso 1 1 calc R . .
H18C H 0.4553 0.3935 0.5008 0.046 Uiso 1 1 calc R . .

loop_
_atom_site_aniso_label
_atom_site_aniso_U_11
_atom_site_aniso_U_22
_atom_site_aniso_U_33
_atom_site_aniso_U_23
_atom_site_aniso_U_13
_atom_site_aniso_U_12
I1 0.02889(9) 0.03659(10) 0.02972(10) 0.00584(10) 0.00123(10) -0.00965(10)
O1 0.0189(11) 0.0220(11) 0.0202(12) 0.0049(9) 0.0048(9) 0.0039(9)
O2 0.0199(12) 0.0326(10) 0.0248(11) 0.0030(8) 0.0029(10) 0.0086(10)
O3 0.0157(10) 0.0236(10) 0.0207(11) 0.0026(9) 0.0067(9) 0.0020(9)
O4 0.0337(13) 0.0467(13) 0.0322(14) 0.0171(11) 0.0109(11) 0.0052(11)
C2 0.0156(16) 0.0242(16) 0.0227(18) 0.0046(13) 0.0048(14) -0.0027(13)
C3 0.0205(13) 0.0151(13) 0.0223(15) 0.0011(14) 0.0037(16) 0.0011(11)
C1 0.0263(17) 0.0216(16) 0.0220(18) 0.0016(14) 0.0005(14) -0.0025(14)
C4 0.0364(19) 0.0320(16) 0.0329(19) 0.0113(14) -0.0073(16) 0.0016(16)
C5 0.0359(19) 0.0328(17) 0.0241(17) 0.0012(13) 0.0052(17) -0.0074(18)
C6 0.0242(16) 0.0223(16) 0.0204(19) 0.0045(13) 0.0000(13) 0.0045(13)
C7 0.068(2) 0.0189(16) 0.0240(19) -0.0015(17) 0.008(2) 0.0041(15)
C8 0.075(3) 0.0323(19) 0.051(2) -0.008(2) 0.007(3) -0.0281(17)
C9 0.0243(18) 0.0093(15) 0.0218(18) -0.0021(12) 0.0011(14) -0.0031(14)
C10 0.0151(16) 0.0210(16) 0.0166(16) -0.0019(13) 0.0048(13) -0.0053(13)
C11 0.0193(19) 0.0221(14) 0.0238(15) -0.0055(12) -0.0011(14) -0.0017(14)
C12 0.0210(18) 0.0328(17) 0.0256(17) -0.0067(13) -0.0051(13) 0.0007(14)
C13 0.0179(14) 0.0200(13) 0.0168(14) 0.0001(11) 0.0011(14) 0.0010(14)
C14 0.0214(16) 0.0262(18) 0.0226(18) -0.0004(14) -0.0021(14) -0.0016(14)
C15 0.0188(17) 0.0134(14) 0.0187(15) -0.0014(11) -0.0002(12) 0.0016(12)
C16 0.0288(17) 0.0298(17) 0.0265(19) -0.0008(13) 0.0085(14) 0.0114(14)
C17 0.0335(19) 0.0198(16) 0.032(2) 0.0009(15) -0.0079(16) 0.0008(15)
C18 0.0310(15) 0.0351(16) 0.0257(16) 0.0030(13) 0.0026(15) 0.0067(17)

loop_
_geom_bond_atom_site_label_1
_geom_bond_atom_site_label_2
_geom_bond_distance
_geom_bond_site_symmetry_2
_geom_bond_publ_flag
I1 C2 2.123(3) . ?
O1 C9 1.347(3) . ?
O1 C6 1.458(3) . ?
O2 C9 1.197(3) . ?
O3 C14 1.367(3) . ?
O3 C10 1.470(3) . ?
O4 C14 1.195(3) . ?
C2 C1 1.506(4) . ?
C2 C3 1.509(4) . ?
C3 C6 1.498(4) . ?
C3 C1 1.523(4) . ?
C1 C5 1.506(4) . ?
C1 C4 1.515(4) . ?
C6 C7 1.521(4) . ?
C7 C8 1.515(4) . ?
C9 C10 1.497(4) . ?
C10 C11 1.535(3) . ?
C10 C15 1.547(4) . ?
C11 C12 1.541(3) . ?
C12 C13 1.543(3) . ?
C13 C18 1.510(3) . ?
C13 C14 1.515(4) . ?
C13 C15 1.563(4) . ?
C15 C16 1.524(4) . ?
C15 C17 1.529(4) . ?

loop_
_cod_related_entry_id
_cod_related_entry_database
_cod_related_entry_code
1 ChemSpider 30659912
